data_2208103
loop_
_publ_author_name
'Zhao, Jian-Zhuang'
'Liu, Feng-Li'
'Song, Hai-Bin'
'Liu, Xiu-Feng'
'Fan, Zhi-Jin'

_publ_section_title
;
 <i>N</i>-(1-Cyano-1-methylethyl)-1,2,3-benzothiadiazole-7-carboxamide
;
_journal_issue 2
_journal_name_full 'Acta Crystallographica Section E'
_journal_page_first o630
_journal_page_last o631
_journal_paper_doi 10.1107/S1600536806001012
_journal_volume 62
_journal_year 2006
_chemical_formula_iupac 'C11 H10 N4 O S'
_chemical_formula_moiety 'C11 H10 N4 O S'
_chemical_formula_sum 'C11 H10 N4 O S'
_chemical_formula_weight 246.29
_chemical_melting_point 528
_chemical_name_systematic
;
N-(1-Cyano-1-methylethyl)-1,2,3-benzothiadiazole-7-carboxamide
;
_space_group_IT_number 33
_symmetry_cell_setting orthorhombic
_symmetry_space_group_name_Hall 'P 2c -2n'
_symmetry_space_group_name_H-M 'P n a 21'
_atom_sites_solution_hydrogens geom
_atom_sites_solution_primary direct
_atom_sites_solution_secondary difmap
_cell_angle_alpha 90.00
_cell_angle_beta 90.00
_cell_angle_gamma 90.00
_cell_formula_units_Z 4
_cell_length_a 8.996(2)
_cell_length_b 21.630(6)
_cell_length_c 6.1600(16)
_cell_measurement_reflns_used 3339
_cell_measurement_temperature 294(2)
_cell_measurement_theta_max 26.29
_cell_measurement_theta_min 3.44
_cell_volume 1198.6(5)
_computing_cell_refinement SMART
_computing_data_collection 'SMART (Bruker, 1998)'
_computing_data_reduction 'SAINT (Bruker, 1999)'
_computing_molecular_graphics 'SHELXTL (Bruker, 1999)'
_computing_publication_material SHELXTL
_computing_structure_refinement 'SHELXL97 (Sheldrick, 1997)'
_computing_structure_solution 'SHELXS97 (Sheldrick, 1997)'
_diffrn_ambient_temperature 294(2)
_diffrn_measured_fraction_theta_full 0.999
_diffrn_measured_fraction_theta_max 0.999
_diffrn_measurement_device_type 'Bruker SMART CCD area-detector'
_diffrn_measurement_method '\f and \w'
_diffrn_radiation_monochromator graphite
_diffrn_radiation_source 'fine-focus sealed tube'
_diffrn_radiation_type MoK\a
_diffrn_radiation_wavelength 0.71073
_diffrn_reflns_av_R_equivalents 0.0223
_diffrn_reflns_av_sigmaI/netI 0.0246
_diffrn_reflns_limit_h_max 11
_diffrn_reflns_limit_h_min -9
_diffrn_reflns_limit_k_max 26
_diffrn_reflns_limit_k_min -27
_diffrn_reflns_limit_l_max 7
_diffrn_reflns_limit_l_min -7
_diffrn_reflns_number 6784
_diffrn_reflns_theta_full 26.53
_diffrn_reflns_theta_max 26.53
_diffrn_reflns_theta_min 2.45
_diffrn_standards_decay_% 0
_diffrn_standards_interval_count 0
_diffrn_standards_interval_time 0
_diffrn_standards_number 0
_exptl_absorpt_coefficient_mu 0.259
_exptl_absorpt_correction_T_max 0.954
_exptl_absorpt_correction_T_min 0.928
_exptl_absorpt_correction_type multi-scan
_exptl_absorpt_process_details '(SADABS; Sheldrick, 1996)'
_exptl_crystal_colour colorless
_exptl_crystal_density_diffrn 1.365
_exptl_crystal_density_method 'not measured'
_exptl_crystal_description block
_exptl_crystal_F_000 512
_exptl_crystal_size_max 0.26
_exptl_crystal_size_mid 0.22
_exptl_crystal_size_min 0.18
_refine_diff_density_max 0.122
_refine_diff_density_min -0.176
_refine_ls_abs_structure_details 'Flack (1983), 1064 Friedel pairs'
_refine_ls_abs_structure_Flack 0.01(8)
_refine_ls_extinction_method none
_refine_ls_goodness_of_fit_ref 1.048
_refine_ls_hydrogen_treatment mixed
_refine_ls_matrix_type full
_refine_ls_number_parameters 160
_refine_ls_number_reflns 2436
_refine_ls_number_restraints 1
_refine_ls_restrained_S_all 1.047
_refine_ls_R_factor_all 0.0396
_refine_ls_R_factor_gt 0.0312
_refine_ls_shift/su_max 0.001
_refine_ls_shift/su_mean 0.000
_refine_ls_structure_factor_coef Fsqd
_refine_ls_weighting_details 'calc w=1/[\s^2^(Fo^2^)+(0.0421P)^2^+0.0902P] where P=(Fo^2^+2Fc^2^)/3'
_refine_ls_weighting_scheme calc
_refine_ls_wR_factor_gt 0.0736
_refine_ls_wR_factor_ref 0.0784
_reflns_number_gt 2120
_reflns_number_total 2436
_reflns_threshold_expression I>2\s(I)
_cod_data_source_file jh6033.cif
_cod_data_source_block I
_cod_depositor_comments
;
The following automatic conversions were performed:
'_symmetry_cell_setting' value 'Orthorhombic' changed to 'orthorhombic'
according to '/home/saulius/struct/CIF-dictionaries/cif_core.dic'
dictionary named 'cif_core.dic' version 2.4.1 from 2010-06-29.

Automatic conversion script
Id: cif_fix_enum 1527 2010-12-29 10:47:43Z saulius 

The following automatic conversions were performed:

'_symmetry_cell_setting' value 'Orthorhombic' changed to
'orthorhombic' according to
/home/saulius/struct/CIF-dictionaries/cif_core.dic dictionary named
'cif_core.dic' version 2.4.1 from 2010-06-29.

Automatic conversion script
Id: cif_fix_values 1715 2011-07-08 13:25:40Z adriana 
;
_cod_database_code 2208103
_cod_database_fobs_code 2208103

loop_
_symmetry_equiv_pos_as_xyz
'x, y, z'
'-x, -y, z+1/2'
'x+1/2, -y+1/2, z'
'-x+1/2, y+1/2, z+1/2'

loop_
_atom_site_label
_atom_site_fract_x
_atom_site_fract_y
_atom_site_fract_z
_atom_site_U_iso_or_equiv
_atom_site_adp_type
_atom_site_calc_flag
_atom_site_refinement_flags
_atom_site_occupancy
_atom_site_type_symbol
S1 0.83353(6) 0.32192(2) 0.82183(10) 0.05584(16) Uani d . 1 S
O1 0.80211(17) 0.19573(6) 0.8524(3) 0.0621(4) Uani d . 1 O
N1 0.8179(2) 0.39725(8) 0.7443(4) 0.0692(6) Uani d . 1 N
N2 0.7393(3) 0.40445(8) 0.5739(4) 0.0681(6) Uani d . 1 N
N3 0.69976(17) 0.12681(7) 0.6227(2) 0.0395(3) Uani d . 1 N
H3 0.667(2) 0.1174(11) 0.502(4) 0.055(7) Uiso d . 1 H
N4 0.6325(3) 0.08967(9) 1.1496(3) 0.0725(6) Uani d . 1 N
C1 0.72705(19) 0.29696(8) 0.6087(3) 0.0400(4) Uani d . 1 C
C2 0.6835(2) 0.34925(9) 0.4903(3) 0.0504(5) Uani d . 1 C
C3 0.5919(3) 0.34319(9) 0.3122(4) 0.0647(6) Uani d . 1 C
H3A 0.5624 0.3779 0.2339 0.078 Uiso calc R 1 H
C4 0.5450(3) 0.28540(10) 0.2517(4) 0.0644(6) Uani d . 1 C
H4 0.4820 0.2809 0.1330 0.077 Uiso calc R 1 H
C5 0.5910(2) 0.23310(9) 0.3675(3) 0.0509(5) Uani d . 1 C
H5 0.5591 0.1943 0.3223 0.061 Uiso calc R 1 H
C6 0.68229(19) 0.23741(8) 0.5466(3) 0.0388(4) Uani d . 1 C
C7 0.7336(2) 0.18482(8) 0.6849(3) 0.0405(4) Uani d . 1 C
C8 0.7326(2) 0.07240(8) 0.7562(3) 0.0407(4) Uani d . 1 C
C9 0.8999(3) 0.05961(12) 0.7691(5) 0.0731(7) Uani d . 1 C
H9A 0.9370 0.0500 0.6269 0.110 Uiso calc R 1 H
H9B 0.9174 0.0253 0.8644 0.110 Uiso calc R 1 H
H9C 0.9500 0.0955 0.8241 0.110 Uiso calc R 1 H
C10 0.6492(2) 0.01713(8) 0.6619(4) 0.0525(5) Uani d . 1 C
H10A 0.5450 0.0265 0.6541 0.079 Uiso calc R 1 H
H10B 0.6640 -0.0183 0.7533 0.079 Uiso calc R 1 H
H10C 0.6860 0.0084 0.5189 0.079 Uiso calc R 1 H
C11 0.6760(2) 0.08367(9) 0.9786(3) 0.0483(5) Uani d . 1 C

loop_
_atom_site_aniso_label
_atom_site_aniso_U_11
_atom_site_aniso_U_22
_atom_site_aniso_U_33
_atom_site_aniso_U_12
_atom_site_aniso_U_13
_atom_site_aniso_U_23
S1 0.0616(3) 0.0449(3) 0.0610(3) -0.0134(2) -0.0064(3) -0.0064(3)
O1 0.0896(11) 0.0428(7) 0.0540(9) -0.0110(6) -0.0338(9) 0.0018(8)
N1 0.0797(13) 0.0409(10) 0.0871(16) -0.0149(9) 0.0001(11) -0.0044(10)
N2 0.0830(14) 0.0369(9) 0.0845(16) -0.0069(9) 0.0111(13) 0.0016(10)
N3 0.0586(9) 0.0332(8) 0.0268(7) -0.0023(7) -0.0059(7) 0.0006(6)
N4 0.1293(19) 0.0535(11) 0.0349(10) -0.0157(11) 0.0019(11) -0.0007(8)
C1 0.0404(9) 0.0379(9) 0.0416(9) -0.0039(8) 0.0050(8) 0.0024(8)
C2 0.0603(13) 0.0372(10) 0.0536(12) 0.0011(9) 0.0106(10) 0.0082(8)
C3 0.0915(15) 0.0479(10) 0.0546(13) 0.0126(10) -0.0049(13) 0.0124(11)
C4 0.0827(16) 0.0657(13) 0.0448(11) 0.0082(12) -0.0166(10) 0.0068(10)
C5 0.0678(13) 0.0444(10) 0.0406(11) -0.0014(9) -0.0092(9) -0.0009(8)
C6 0.0455(10) 0.0358(9) 0.0351(9) -0.0017(7) 0.0004(7) 0.0028(7)
C7 0.0497(10) 0.0367(9) 0.0350(9) -0.0050(7) -0.0051(8) 0.0020(7)
C8 0.0545(11) 0.0325(8) 0.0350(9) 0.0018(8) -0.0037(8) 0.0013(7)
C9 0.0626(13) 0.0671(13) 0.0895(19) 0.0149(11) -0.0053(13) 0.0076(13)
C10 0.0818(14) 0.0322(9) 0.0436(10) -0.0007(9) -0.0078(10) -0.0012(8)
C11 0.0753(15) 0.0362(10) 0.0333(10) -0.0057(9) -0.0113(9) 0.0034(7)

loop_
_atom_type_symbol
_atom_type_description
_atom_type_scat_dispersion_real
_atom_type_scat_dispersion_imag
_atom_type_scat_source
C C 0.0033 0.0016 'International Tables Vol C Tables 4.2.6.8 and 6.1.1.4'
H H 0.0000 0.0000 'International Tables Vol C Tables 4.2.6.8 and 6.1.1.4'
N N 0.0061 0.0033 'International Tables Vol C Tables 4.2.6.8 and 6.1.1.4'
O O 0.0106 0.0060 'International Tables Vol C Tables 4.2.6.8 and 6.1.1.4'
S S 0.1246 0.1234 'International Tables Vol C Tables 4.2.6.8 and 6.1.1.4'

loop_
_geom_angle_atom_site_label_1
_geom_angle_atom_site_label_2
_geom_angle_atom_site_label_3
_geom_angle
_geom_angle_publ_flag
N1 S1 C1 92.31(10) y
N2 N1 S1 113.18(15) ?
N1 N2 C2 113.52(19) ?
C7 N3 C8 122.87(16) y
C7 N3 H3 124.5(16) ?
C8 N3 H3 112.3(16) ?
C2 C1 C6 121.24(19) ?
C2 C1 S1 107.51(15) ?
C6 C1 S1 131.24(15) ?
C3 C2 N2 126.2(2) ?
C3 C2 C1 120.31(19) ?
N2 C2 C1 113.5(2) ?
C4 C3 C2 119.14(19) ?
C4 C3 H3A 120.4 ?
C2 C3 H3A 120.4 ?
C3 C4 C5 120.5(2) ?
C3 C4 H4 119.8 ?
C5 C4 H4 119.8 ?
C6 C5 C4 121.97(18) ?
C6 C5 H5 119.0 ?
C4 C5 H5 119.0 ?
C5 C6 C1 116.84(17) ?
C5 C6 C7 126.08(17) ?
C1 C6 C7 117.04(16) ?
O1 C7 N3 122.21(18) y
O1 C7 C6 119.29(17) y
N3 C7 C6 118.49(17) y
N3 C8 C11 108.51(15) ?
N3 C8 C10 108.43(15) ?
C11 C8 C10 108.17(17) ?
N3 C8 C9 111.85(16) ?
C11 C8 C9 108.60(18) ?
C10 C8 C9 111.18(17) ?
C8 C9 H9A 109.5 ?
C8 C9 H9B 109.5 ?
H9A C9 H9B 109.5 ?
C8 C9 H9C 109.5 ?
H9A C9 H9C 109.5 ?
H9B C9 H9C 109.5 ?
C8 C10 H10A 109.5 ?
C8 C10 H10B 109.5 ?
H10A C10 H10B 109.5 ?
C8 C10 H10C 109.5 ?
H10A C10 H10C 109.5 ?
H10B C10 H10C 109.5 ?
N4 C11 C8 177.1(2) ?

loop_
_geom_bond_atom_site_label_1
_geom_bond_atom_site_label_2
_geom_bond_distance
_geom_bond_publ_flag
S1 N1 1.704(2) y
S1 C1 1.712(2) y
O1 C7 1.225(2) y
N1 N2 1.275(3) y
N2 C2 1.394(3) y
N3 C7 1.347(2) y
N3 C8 1.466(2) y
N3 H3 0.83(2) ?
N4 C11 1.131(3) ?
C1 C2 1.402(3) ?
C1 C6 1.403(2) ?
C2 C3 1.378(3) ?
C3 C4 1.371(3) ?
C3 H3A 0.9300 ?
C4 C5 1.400(3) ?
C4 H4 0.9300 ?
C5 C6 1.378(3) ?
C5 H5 0.9300 ?
C6 C7 1.494(3) ?
C8 C11 1.482(3) ?
C8 C10 1.527(3) ?
C8 C9 1.532(3) ?
C9 H9A 0.9600 ?
C9 H9B 0.9600 ?
C9 H9C 0.9600 ?
C10 H10A 0.9600 ?
C10 H10B 0.9600 ?
C10 H10C 0.9600 ?

loop_
_geom_hbond_atom_site_label_D
_geom_hbond_atom_site_label_H
_geom_hbond_atom_site_label_A
_geom_hbond_site_symmetry_A
_geom_hbond_distance_DH
_geom_hbond_distance_HA
_geom_hbond_distance_DA
_geom_hbond_angle_DHA
N3 H3 N4 1_554 0.83(2) 2.27(2) 3.083(3) 166.8(19)

loop_
_geom_torsion_atom_site_label_1
_geom_torsion_atom_site_label_2
_geom_torsion_atom_site_label_3
_geom_torsion_atom_site_label_4
_geom_torsion
C1 S1 N1 N2 0.31(18)
S1 N1 N2 C2 0.3(3)
N1 S1 C1 C2 -0.78(15)
N1 S1 C1 C6 179.76(19)
N1 N2 C2 C3 178.0(2)
N1 N2 C2 C1 -0.9(3)
C6 C1 C2 C3 1.7(3)
S1 C1 C2 C3 -177.86(16)
C6 C1 C2 N2 -179.39(17)
S1 C1 C2 N2 1.1(2)
N2 C2 C3 C4 -179.2(2)
C1 C2 C3 C4 -0.4(3)
C2 C3 C4 C5 -0.9(4)
C3 C4 C5 C6 1.1(4)
C4 C5 C6 C1 0.2(3)
C4 C5 C6 C7 177.9(2)
C2 C1 C6 C5 -1.5(3)
S1 C1 C6 C5 177.89(15)
C2 C1 C6 C7 -179.48(16)
S1 C1 C6 C7 -0.1(3)
C8 N3 C7 O1 4.3(3)
C8 N3 C7 C6 -174.20(16)
C5 C6 C7 O1 -172.53(19)
C1 C6 C7 O1 5.2(3)
C5 C6 C7 N3 6.0(3)
C1 C6 C7 N3 -176.24(16)
C7 N3 C8 C11 50.1(2)
C7 N3 C8 C10 167.37(17)
C7 N3 C8 C9 -69.7(2)
N3 C8 C11 N4 156(5)
C10 C8 C11 N4 38(5)
C9 C8 C11 N4 -82(5)

loop_
_cod_related_entry_id
_cod_related_entry_database
_cod_related_entry_code
1 ChemSpider 21126534
